data_4083838
loop_
_publ_author_name
'Teng, Qiaoqiao'
'Upmann, Daniel'
'Ng Wijaya, Sheena Ai Zi'
'Huynh, Han Vinh'

_publ_section_title
;
 Bis(functionalized NHC) Palladium(II) Complexes via a Postmodification
 Approach
;
_journal_name_full Organometallics
_journal_page_first 140630123629004
_journal_paper_doi 10.1021/om500274c
_journal_year 2014
_chemical_formula_sum 'C34 H34 Br4 N4 Pd'
_chemical_formula_weight 924.69
_chemical_name_systematic
; 
 ? 
;
_space_group_IT_number 14
_symmetry_cell_setting monoclinic
_symmetry_space_group_name_Hall '-P 2yn'
_symmetry_space_group_name_H-M 'P 1 21/n 1'
_atom_sites_solution_hydrogens geom
_atom_sites_solution_primary direct
_atom_sites_solution_secondary difmap
_audit_creation_method SHELXL-97
_cell_angle_alpha 90.00
_cell_angle_beta 96.087(3)
_cell_angle_gamma 90.00
_cell_formula_units_Z 2
_cell_length_a 10.5266(13)
_cell_length_b 8.2026(10)
_cell_length_c 19.370(2)
_cell_measurement_reflns_used 915
_cell_measurement_temperature 100(2)
_cell_measurement_theta_max 27.42
_cell_measurement_theta_min 2.31
_cell_volume 1663.1(3)
_computing_cell_refinement 'Bruker SMART'
_computing_data_collection 'Bruker SMART'
_computing_data_reduction 'Bruker SAINT'
_computing_molecular_graphics 'Bruker SHELXTL'
_computing_publication_material 'Bruker SHELXTL'
_computing_structure_refinement 'SHELXL-97 (Sheldrick, 1997)'
_computing_structure_solution 'SHELXS-97 (Sheldrick, 1990)'
_diffrn_ambient_temperature 100(2)
_diffrn_measured_fraction_theta_full 0.998
_diffrn_measured_fraction_theta_max 0.998
_diffrn_measurement_device_type 'CCD area detector'
_diffrn_measurement_method 'phi and omega scans'
_diffrn_radiation_monochromator graphite
_diffrn_radiation_source 'fine-focus sealed tube'
_diffrn_radiation_type MoK\a
_diffrn_radiation_wavelength 0.71073
_diffrn_reflns_av_R_equivalents 0.0280
_diffrn_reflns_av_sigmaI/netI 0.0320
_diffrn_reflns_limit_h_max 13
_diffrn_reflns_limit_h_min -13
_diffrn_reflns_limit_k_max 10
_diffrn_reflns_limit_k_min -10
_diffrn_reflns_limit_l_max 21
_diffrn_reflns_limit_l_min -25
_diffrn_reflns_number 11359
_diffrn_reflns_theta_full 27.49
_diffrn_reflns_theta_max 27.49
_diffrn_reflns_theta_min 2.11
_exptl_absorpt_coefficient_mu 5.394
_exptl_absorpt_correction_T_max 0.3345
_exptl_absorpt_correction_T_min 0.1734
_exptl_absorpt_correction_type multi-scan
_exptl_absorpt_process_details 'Sadabs, (Sheldrick 2001)'
_exptl_crystal_colour YELLOW
_exptl_crystal_density_diffrn 1.847
_exptl_crystal_density_meas ?
_exptl_crystal_density_method 'not measured'
_exptl_crystal_description BLOCK
_exptl_crystal_F_000 904
_exptl_crystal_size_max 0.50
_exptl_crystal_size_mid 0.42
_exptl_crystal_size_min 0.26
_refine_diff_density_max 1.489
_refine_diff_density_min -1.234
_refine_diff_density_rms 0.155
_refine_ls_extinction_method none
_refine_ls_goodness_of_fit_ref 1.049
_refine_ls_hydrogen_treatment constr
_refine_ls_matrix_type full
_refine_ls_number_parameters 196
_refine_ls_number_reflns 3820
_refine_ls_number_restraints 0
_refine_ls_restrained_S_all 1.049
_refine_ls_R_factor_all 0.0469
_refine_ls_R_factor_gt 0.0393
_refine_ls_shift/su_max 0.002
_refine_ls_shift/su_mean 0.000
_refine_ls_structure_factor_coef Fsqd
_refine_ls_weighting_details 'calc w=1/[\s^2^(Fo^2^)+(0.0677P)^2^+2.3702P] where P=(Fo^2^+2Fc^2^)/3'
_refine_ls_weighting_scheme calc
_refine_ls_wR_factor_gt 0.1072
_refine_ls_wR_factor_ref 0.1110
_reflns_number_gt 3264
_reflns_number_total 3820
_reflns_threshold_expression >2sigma(I)
_cod_data_source_file om500274c_si_002.cif
_cod_data_source_block a365
_cod_depositor_comments
;
The following automatic conversions were performed:

'_symmetry_cell_setting' value 'Monoclinic' changed to 'monoclinic'
according to
/usr/data/users/saulius/crontab/automatic-downloads/rss-feeds/ACS/lib/dictionaries/cif_core.dic
dictionary named 'cif_core.dic' version 2.4.2 from
2011-04-26.

'_exptl_absorpt_correction_type' value 'Multi-scan'
changed to 'multi-scan' according to
/usr/data/users/saulius/crontab/automatic-downloads/rss-feeds/ACS/lib/dictionaries/cif_core.dic
dictionary named 'cif_core.dic' version 2.4.2 from 2011-04-26.

Automatic conversion script
Id: cif_fix_values 2281 2013-09-26 08:29:07Z andrius 

The following automatic conversions were performed:

'_exptl_crystal_density_meas' value 'Not Measured' was changed to '?'
- the value is perceived as not measured.

Automatic conversion script
Id: cif_fix_values 3008 2015-01-20 13:52:24Z robertas 
;
_cod_original_sg_symbol_H-M P2(1)/n
_cod_database_code 4083838

loop_
_symmetry_equiv_pos_as_xyz
'x, y, z'
'-x+1/2, y+1/2, -z+1/2'
'-x, -y, -z'
'x-1/2, -y-1/2, z-1/2'

loop_
_atom_site_label
_atom_site_type_symbol
_atom_site_fract_x
_atom_site_fract_y
_atom_site_fract_z
_atom_site_U_iso_or_equiv
_atom_site_adp_type
_atom_site_occupancy
_atom_site_symmetry_multiplicity
_atom_site_calc_flag
_atom_site_refinement_flags
Pd1 Pd 1.0000 1.0000 1.0000 0.01844(12) Uani 1 2 d S
Br1 Br 1.04444(3) 0.77033(5) 0.92675(2) 0.02681(13) Uani 1 1 d .
Br2 Br 0.78012(5) 0.52901(7) 1.22250(2) 0.04451(16) Uani 1 1 d .
N1 N 0.7345(3) 0.9652(4) 0.92273(16) 0.0199(6) Uani 1 1 d .
N2 N 0.7418(3) 0.8665(4) 1.02672(15) 0.0215(6) Uani 1 1 d .
C1 C 0.8121(3) 0.9441(4) 0.98238(19) 0.0207(7) Uani 1 1 d .
C2 C 0.6140(3) 0.8974(4) 0.92840(18) 0.0200(7) Uani 1 1 d .
C3 C 0.5041(3) 0.8884(5) 0.88174(19) 0.0236(7) Uani 1 1 d .
H3 H 0.5002 0.9355 0.8368 0.028 Uiso 1 1 calc R
C4 C 0.4009(4) 0.8074(5) 0.9042(2) 0.0260(8) Uani 1 1 d .
H4 H 0.3241 0.7986 0.8740 0.031 Uiso 1 1 calc R
C5 C 0.4072(4) 0.7381(5) 0.9706(2) 0.0282(8) Uani 1 1 d .
H5 H 0.3349 0.6813 0.9838 0.034 Uiso 1 1 calc R
C6 C 0.5154(4) 0.7500(5) 1.0174(2) 0.0254(8) Uani 1 1 d .
H6 H 0.5188 0.7043 1.0627 0.030 Uiso 1 1 calc R
C7 C 0.6192(3) 0.8322(5) 0.99490(19) 0.0221(7) Uani 1 1 d .
C8 C 0.7742(4) 1.0369(5) 0.8591(2) 0.0243(8) Uani 1 1 d .
H8A H 0.7476 0.9636 0.8196 0.029 Uiso 1 1 calc R
H8B H 0.8685 1.0446 0.8636 0.029 Uiso 1 1 calc R
C9 C 0.7183(4) 1.2045(5) 0.84346(19) 0.0232(7) Uani 1 1 d .
C10 C 0.7611(4) 1.3377(5) 0.8838(2) 0.0303(9) Uani 1 1 d .
H10 H 0.8261 1.3237 0.9213 0.036 Uiso 1 1 calc R
C11 C 0.7085(5) 1.4935(5) 0.8692(2) 0.0360(10) Uani 1 1 d .
H11 H 0.7383 1.5847 0.8965 0.043 Uiso 1 1 calc R
C12 C 0.6153(5) 1.5125(6) 0.8162(3) 0.0407(12) Uani 1 1 d .
H12 H 0.5796 1.6175 0.8066 0.049 Uiso 1 1 calc R
C13 C 0.5711(4) 1.3815(6) 0.7757(2) 0.0357(10) Uani 1 1 d .
H13 H 0.5045 1.3960 0.7390 0.043 Uiso 1 1 calc R
C14 C 0.6247(4) 1.2284(5) 0.7889(2) 0.0282(8) Uani 1 1 d .
H14 H 0.5967 1.1390 0.7601 0.034 Uiso 1 1 calc R
C15 C 0.7895(4) 0.8169(5) 1.09693(19) 0.0233(7) Uani 1 1 d .
H15A H 0.7172 0.8069 1.1254 0.028 Uiso 1 1 calc R
H15B H 0.8486 0.9011 1.1183 0.028 Uiso 1 1 calc R
C16 C 0.8592(4) 0.6542(5) 1.0957(2) 0.0300(9) Uani 1 1 d .
H16A H 0.7990 0.5705 1.0750 0.036 Uiso 1 1 calc R
H16B H 0.9294 0.6643 1.0658 0.036 Uiso 1 1 calc R
C17 C 0.9142(4) 0.5981(6) 1.1676(2) 0.0338(9) Uani 1 1 d .
H17A H 0.9630 0.6885 1.1917 0.041 Uiso 1 1 calc R
H17B H 0.9739 0.5063 1.1631 0.041 Uiso 1 1 calc R

loop_
_atom_site_aniso_label
_atom_site_aniso_U_11
_atom_site_aniso_U_22
_atom_site_aniso_U_33
_atom_site_aniso_U_23
_atom_site_aniso_U_13
_atom_site_aniso_U_12
Pd1 0.01336(19) 0.0206(2) 0.0210(2) -0.00120(14) 0.00007(14) 0.00128(13)
Br1 0.0205(2) 0.0272(2) 0.0321(2) -0.00841(15) -0.00025(15) 0.00380(14)
Br2 0.0495(3) 0.0531(3) 0.0294(3) 0.0093(2) -0.0024(2) -0.0107(2)
N1 0.0152(14) 0.0223(15) 0.0222(15) -0.0005(12) 0.0018(11) 0.0005(12)
N2 0.0184(14) 0.0238(16) 0.0216(15) -0.0015(12) -0.0013(11) -0.0005(12)
C1 0.0198(17) 0.0190(17) 0.0236(17) -0.0029(14) 0.0036(14) 0.0007(14)
C2 0.0196(16) 0.0183(17) 0.0226(17) -0.0017(13) 0.0038(13) 0.0020(13)
C3 0.0216(17) 0.0258(19) 0.0227(18) -0.0040(14) -0.0006(14) 0.0011(15)
C4 0.0186(17) 0.028(2) 0.031(2) -0.0076(16) -0.0012(14) 0.0000(15)
C5 0.0233(19) 0.028(2) 0.034(2) -0.0045(16) 0.0065(16) -0.0063(15)
C6 0.0244(19) 0.0261(19) 0.0259(19) 0.0014(15) 0.0041(15) 0.0003(15)
C7 0.0181(16) 0.0232(18) 0.0245(18) -0.0042(14) -0.0003(14) 0.0014(14)
C8 0.0195(17) 0.031(2) 0.0229(18) 0.0005(15) 0.0041(14) 0.0003(15)
C9 0.0213(17) 0.028(2) 0.0210(17) 0.0012(14) 0.0077(14) 0.0021(15)
C10 0.029(2) 0.037(2) 0.0256(19) -0.0023(17) 0.0038(16) -0.0029(17)
C11 0.049(3) 0.028(2) 0.033(2) -0.0035(17) 0.013(2) -0.0045(19)
C12 0.056(3) 0.031(2) 0.039(3) 0.0085(19) 0.023(2) 0.018(2)
C13 0.035(2) 0.045(3) 0.027(2) 0.0133(19) 0.0055(17) 0.012(2)
C14 0.0254(19) 0.035(2) 0.0244(19) -0.0005(16) 0.0037(15) -0.0017(16)
C15 0.0239(18) 0.0232(18) 0.0220(18) -0.0005(14) -0.0004(14) 0.0023(15)
C16 0.037(2) 0.027(2) 0.0248(19) 0.0000(15) -0.0019(16) 0.0088(17)
C17 0.035(2) 0.037(2) 0.029(2) 0.0035(17) -0.0005(17) 0.0075(19)

loop_
_atom_type_symbol
_atom_type_description
_atom_type_scat_dispersion_real
_atom_type_scat_dispersion_imag
_atom_type_scat_source
C C 0.0033 0.0016 'International Tables Vol C Tables 4.2.6.8 and 6.1.1.4'
H H 0.0000 0.0000 'International Tables Vol C Tables 4.2.6.8 and 6.1.1.4'
N N 0.0061 0.0033 'International Tables Vol C Tables 4.2.6.8 and 6.1.1.4'
Br Br -0.2901 2.4595 'International Tables Vol C Tables 4.2.6.8 and 6.1.1.4'
Pd Pd -0.9988 1.0072 'International Tables Vol C Tables 4.2.6.8 and 6.1.1.4'

loop_
_geom_angle_atom_site_label_1
_geom_angle_atom_site_label_2
_geom_angle_atom_site_label_3
_geom_angle
_geom_angle_site_symmetry_1
_geom_angle_site_symmetry_3
C1 Pd1 C1 180.000(1) 3_777 .
C1 Pd1 Br1 88.34(10) 3_777 3_777
C1 Pd1 Br1 91.66(10) . 3_777
C1 Pd1 Br1 91.66(10) 3_777 .
C1 Pd1 Br1 88.34(10) . .
Br1 Pd1 Br1 180.0 3_777 .
C1 N1 C2 110.6(3) . .
C1 N1 C8 124.7(3) . .
C2 N1 C8 124.5(3) . .
C1 N2 C7 110.9(3) . .
C1 N2 C15 124.5(3) . .
C7 N2 C15 124.5(3) . .
N2 C1 N1 106.3(3) . .
N2 C1 Pd1 126.2(3) . .
N1 C1 Pd1 127.3(3) . .
C7 C2 C3 121.9(3) . .
C7 C2 N1 106.2(3) . .
C3 C2 N1 131.9(3) . .
C4 C3 C2 116.6(3) . .
C3 C4 C5 121.5(4) . .
C6 C5 C4 121.9(4) . .
C5 C6 C7 116.6(4) . .
C2 C7 C6 121.4(3) . .
C2 C7 N2 105.9(3) . .
C6 C7 N2 132.6(4) . .
N1 C8 C9 113.2(3) . .
C14 C9 C10 118.8(4) . .
C14 C9 C8 120.9(4) . .
C10 C9 C8 120.4(4) . .
C9 C10 C11 120.2(4) . .
C12 C11 C10 119.6(4) . .
C11 C12 C13 121.0(4) . .
C12 C13 C14 119.5(4) . .
C9 C14 C13 120.9(4) . .
N2 C15 C16 110.4(3) . .
C17 C16 C15 112.9(3) . .
C16 C17 Br2 111.2(3) . .

loop_
_geom_bond_atom_site_label_1
_geom_bond_atom_site_label_2
_geom_bond_distance
_geom_bond_site_symmetry_2
Pd1 C1 2.024(4) 3_777
Pd1 C1 2.024(4) .
Pd1 Br1 2.4334(4) 3_777
Pd1 Br1 2.4334(4) .
Br2 C17 1.939(5) .
N1 C1 1.353(5) .
N1 C2 1.399(5) .
N1 C8 1.466(5) .
N2 C1 1.351(5) .
N2 C7 1.398(4) .
N2 C15 1.457(5) .
C2 C7 1.390(5) .
C2 C3 1.393(5) .
C3 C4 1.382(5) .
C4 C5 1.401(6) .
C5 C6 1.383(6) .
C6 C7 1.393(5) .
C8 C9 1.514(5) .
C9 C14 1.379(5) .
C9 C10 1.390(6) .
C10 C11 1.409(6) .
C11 C12 1.353(8) .
C12 C13 1.381(7) .
C13 C14 1.390(6) .
C15 C16 1.524(5) .
C16 C17 1.522(6) .
